data_7001612
loop_
_publ_author_name
'Chen, Zilu'
'Li, Yan'
'Jiang, Chunfang'
'Liang, Fupei'
'Song, You'

_publ_section_title
;
 Metal complexes with N-(2-pyridylmethyl)iminodiacetate: from discrete
 polynuclear compounds to 1D coordination polymers
;
_journal_issue 27
_journal_name_full 'Dalton Transactions'
_journal_page_first 5290
_journal_page_last 5299
_journal_paper_doi 10.1039/b902674f
_journal_year 2009
_chemical_formula_moiety 'C30 H36 Co3 N6 Na O16, Cl O4'
_chemical_formula_sum 'C30 H38 Cl Co3 N6 Na O20'
_chemical_formula_weight 1037.89
_chemical_name_systematic
;
?
;
_space_group_IT_number 147
_symmetry_cell_setting trigonal
_symmetry_space_group_name_Hall '-P 3'
_symmetry_space_group_name_H-M 'P -3'
_atom_sites_solution_hydrogens geom
_atom_sites_solution_primary direct
_atom_sites_solution_secondary difmap
_audit_creation_method SHELXL-97
_cell_angle_alpha 90.00
_cell_angle_beta 90.00
_cell_angle_gamma 120.00
_cell_formula_units_Z 2
_cell_length_a 14.0737(4)
_cell_length_b 14.0737(4)
_cell_length_c 11.1831(7)
_cell_measurement_reflns_used 4014
_cell_measurement_temperature 295(2)
_cell_measurement_theta_max 27.4835
_cell_measurement_theta_min 3.3451
_cell_volume 1918.27(14)
_computing_cell_refinement 'CrystalClear (Rigaku Corp., 2000)'
_computing_data_collection 'CrystalClear (Rigaku Corp., 2000)'
_computing_data_reduction 'CrystalClear (Rigaku Corp., 2000)'
_computing_molecular_graphics 'Bruker SHELXTL'
_computing_publication_material 'Bruker SHELXTL'
_computing_structure_refinement 'SHELXL-97 (Sheldrick, 1997)'
_computing_structure_solution 'SHELXS-97 (Sheldrick, 1990)'
_diffrn_ambient_temperature 295(2)
_diffrn_measured_fraction_theta_full 0.998
_diffrn_measured_fraction_theta_max 0.998
_diffrn_measurement_device_type CCD
_diffrn_measurement_method CCD_Profile_fitting
_diffrn_radiation_monochromator graphite
_diffrn_radiation_source 'fine-focus sealed tube'
_diffrn_radiation_type MoK\a
_diffrn_radiation_wavelength 0.71073
_diffrn_reflns_av_R_equivalents 0.0372
_diffrn_reflns_av_sigmaI/netI 0.0262
_diffrn_reflns_limit_h_max 18
_diffrn_reflns_limit_h_min -18
_diffrn_reflns_limit_k_max 18
_diffrn_reflns_limit_k_min -11
_diffrn_reflns_limit_l_max 14
_diffrn_reflns_limit_l_min -14
_diffrn_reflns_number 15008
_diffrn_reflns_theta_full 27.46
_diffrn_reflns_theta_max 27.46
_diffrn_reflns_theta_min 3.34
_exptl_absorpt_coefficient_mu 1.456
_exptl_absorpt_correction_T_max 0.7595
_exptl_absorpt_correction_T_min 0.6693
_exptl_absorpt_correction_type multi-scan
_exptl_absorpt_process_details 'SADABS (Bruker, 1998)'
_exptl_crystal_colour Red
_exptl_crystal_density_diffrn 1.797
_exptl_crystal_density_method 'not measured'
_exptl_crystal_description Prism
_exptl_crystal_F_000 1058
_exptl_crystal_size_max 0.30
_exptl_crystal_size_mid 0.20
_exptl_crystal_size_min 0.20
_refine_diff_density_max 0.598
_refine_diff_density_min -0.608
_refine_diff_density_rms 0.067
_refine_ls_extinction_method none
_refine_ls_goodness_of_fit_ref 1.178
_refine_ls_hydrogen_treatment mixed
_refine_ls_matrix_type full
_refine_ls_number_parameters 192
_refine_ls_number_reflns 2937
_refine_ls_number_restraints 0
_refine_ls_restrained_S_all 1.178
_refine_ls_R_factor_all 0.0562
_refine_ls_R_factor_gt 0.0499
_refine_ls_shift/su_max 0.000
_refine_ls_shift/su_mean 0.000
_refine_ls_structure_factor_coef Fsqd
_refine_ls_weighting_details 'calc w=1/[\s^2^(Fo^2^)+(0.0357P)^2^+2.0255P] where P=(Fo^2^+2Fc^2^)/3'
_refine_ls_weighting_scheme calc
_refine_ls_wR_factor_gt 0.0990
_refine_ls_wR_factor_ref 0.1024
_reflns_number_gt 2700
_reflns_number_total 2937
_reflns_threshold_expression >2sigma(I)
_cod_data_source_file b902674f.txt
_cod_data_source_block 2
_cod_original_sg_symbol_H-M P-3
_cod_database_code 7001612

loop_
_symmetry_equiv_pos_as_xyz
'x, y, z'
'-y, x-y, z'
'-x+y, -x, z'
'-x, -y, -z'
'y, -x+y, -z'
'x-y, x, -z'

loop_
_atom_site_label
_atom_site_type_symbol
_atom_site_fract_x
_atom_site_fract_y
_atom_site_fract_z
_atom_site_U_iso_or_equiv
_atom_site_adp_type
_atom_site_occupancy
_atom_site_symmetry_multiplicity
_atom_site_calc_flag
_atom_site_refinement_flags
_atom_site_disorder_assembly
_atom_site_disorder_group
Co1 Co 0.48743(3) 0.10138(3) 0.19976(3) 0.02638(13) Uani 1 1 d . . .
Cl1 Cl 0.0000 0.0000 0.3011(3) 0.0772(7) Uani 1 3 d S . .
Na1 Na 0.6667 0.3333 0.05350(18) 0.0320(4) Uani 1 3 d S . .
C1 C 0.5622(3) 0.1423(3) 0.4667(3) 0.0399(7) Uani 1 1 d . . .
H1A H 0.6311 0.1603 0.4376 0.048 Uiso 1 1 calc R . .
C2 C 0.5508(3) 0.1548(3) 0.5871(3) 0.0487(9) Uani 1 1 d . . .
H2A H 0.6107 0.1798 0.6382 0.058 Uiso 1 1 calc R . .
C3 C 0.4496(3) 0.1297(3) 0.6306(3) 0.0499(9) Uani 1 1 d . . .
H3A H 0.4398 0.1369 0.7116 0.060 Uiso 1 1 calc R . .
C4 C 0.3628(3) 0.0936(3) 0.5520(3) 0.0417(8) Uani 1 1 d . . .
H4A H 0.2941 0.0781 0.5792 0.050 Uiso 1 1 calc R . .
C5 C 0.3787(2) 0.0806(2) 0.4323(3) 0.0317(6) Uani 1 1 d . . .
C6 C 0.2866(2) 0.0331(2) 0.3430(3) 0.0339(7) Uani 1 1 d . . .
H6A H 0.2571 -0.0456 0.3380 0.041 Uiso 1 1 calc R . .
H6B H 0.2284 0.0457 0.3702 0.041 Uiso 1 1 calc R . .
C7 C 0.3285(2) 0.1896(2) 0.2119(3) 0.0329(7) Uani 1 1 d . . .
H7A H 0.2946 0.2014 0.2815 0.039 Uiso 1 1 calc R . .
H7B H 0.2872 0.1886 0.1420 0.039 Uiso 1 1 calc R . .
C8 C 0.4451(2) 0.2833(2) 0.2009(2) 0.0250(6) Uani 1 1 d . . .
C9 C 0.2548(2) 0.0020(2) 0.1303(3) 0.0345(7) Uani 1 1 d . . .
H9A H 0.2662 0.0391 0.0541 0.041 Uiso 1 1 calc R . .
H9B H 0.1778 -0.0307 0.1513 0.041 Uiso 1 1 calc R . .
C10 C 0.2857(3) -0.0868(2) 0.1202(3) 0.0348(7) Uani 1 1 d . . .
N1 N 0.4781(2) 0.1053(2) 0.3897(2) 0.0317(5) Uani 1 1 d . . .
N2 N 0.32305(18) 0.08180(18) 0.2232(2) 0.0280(5) Uani 1 1 d . . .
O1W O 0.5232(2) 0.1420(2) 0.0070(2) 0.0427(6) Uani 1 1 d . . .
H1B H 0.475(5) 0.151(4) -0.026(5) 0.096(18) Uiso 1 1 d . . .
H1C H 0.546(4) 0.111(4) -0.044(5) 0.096(18) Uiso 1 1 d . . .
O1 O 0.45902(16) 0.37855(15) 0.19989(19) 0.0323(5) Uani 1 1 d . . .
O2W O 0.6667 0.3333 -0.1664(8) 0.197(5) Uani 1 3 d S . .
O2 O 0.52212(15) 0.26251(16) 0.19397(18) 0.0300(4) Uani 1 1 d . . .
O3 O 0.38336(17) -0.06049(17) 0.1504(2) 0.0383(5) Uani 1 1 d . . .
O4 O 0.2161(2) -0.17727(19) 0.0818(2) 0.0523(7) Uani 1 1 d . . .
O5 O 0.0000 0.0000 0.1695(12) 0.203(5) Uani 1 3 d S . .
O6 O 0.0148(2) -0.0868(2) 0.3389(5) 0.1096(16) Uani 1 1 d . . .

loop_
_atom_site_aniso_label
_atom_site_aniso_U_11
_atom_site_aniso_U_22
_atom_site_aniso_U_33
_atom_site_aniso_U_23
_atom_site_aniso_U_13
_atom_site_aniso_U_12
Co1 0.0213(2) 0.0245(2) 0.0339(2) -0.00234(15) 0.00118(15) 0.01192(16)
Cl1 0.0335(5) 0.0335(5) 0.165(2) 0.000 0.000 0.0167(3)
Na1 0.0309(6) 0.0309(6) 0.0343(11) 0.000 0.000 0.0154(3)
C1 0.0364(17) 0.0438(18) 0.0401(18) 0.0008(14) -0.0036(14) 0.0205(15)
C2 0.058(2) 0.049(2) 0.0402(19) -0.0025(16) -0.0104(17) 0.0277(19)
C3 0.067(3) 0.046(2) 0.0340(18) 0.0002(15) 0.0049(17) 0.0262(19)
C4 0.0465(19) 0.0382(17) 0.0401(18) 0.0081(14) 0.0156(15) 0.0211(15)
C5 0.0345(15) 0.0245(14) 0.0367(16) 0.0040(12) 0.0076(12) 0.0151(12)
C6 0.0240(14) 0.0305(15) 0.0425(17) 0.0006(13) 0.0058(12) 0.0101(12)
C7 0.0223(13) 0.0215(14) 0.0549(19) -0.0002(12) 0.0038(13) 0.0111(11)
C8 0.0222(13) 0.0258(13) 0.0248(13) -0.0016(10) 0.0012(10) 0.0103(11)
C9 0.0259(14) 0.0298(15) 0.0434(17) -0.0074(13) -0.0067(12) 0.0106(12)
C10 0.0324(16) 0.0276(15) 0.0390(17) -0.0047(12) 0.0017(13) 0.0108(13)
N1 0.0317(13) 0.0322(13) 0.0322(13) 0.0021(10) 0.0019(10) 0.0168(11)
N2 0.0216(11) 0.0213(11) 0.0385(13) -0.0031(10) -0.0001(10) 0.0088(9)
O1W 0.0528(15) 0.0605(16) 0.0328(12) -0.0083(11) -0.0055(11) 0.0420(14)
O1 0.0253(10) 0.0198(9) 0.0490(13) -0.0024(8) 0.0012(9) 0.0092(8)
O2W 0.254(8) 0.254(8) 0.083(6) 0.000 0.000 0.127(4)
O2 0.0206(9) 0.0250(10) 0.0425(12) 0.0003(8) 0.0044(8) 0.0100(8)
O3 0.0327(11) 0.0322(11) 0.0520(14) -0.0131(10) -0.0042(10) 0.0179(9)
O4 0.0459(14) 0.0307(12) 0.0695(17) -0.0195(11) -0.0092(12) 0.0110(11)
O5 0.224(9) 0.224(9) 0.160(11) 0.000 0.000 0.112(4)
O6 0.0432(17) 0.0334(15) 0.257(5) 0.004(2) -0.008(2) 0.0227(14)

loop_
_atom_type_symbol
_atom_type_description
_atom_type_scat_dispersion_real
_atom_type_scat_dispersion_imag
_atom_type_scat_source
C C 0.0033 0.0016 'International Tables Vol C Tables 4.2.6.8 and 6.1.1.4'
H H 0.0000 0.0000 'International Tables Vol C Tables 4.2.6.8 and 6.1.1.4'
N N 0.0061 0.0033 'International Tables Vol C Tables 4.2.6.8 and 6.1.1.4'
O O 0.0106 0.0060 'International Tables Vol C Tables 4.2.6.8 and 6.1.1.4'
Cl Cl 0.1484 0.1585 'International Tables Vol C Tables 4.2.6.8 and 6.1.1.4'
Co Co 0.3494 0.9721 'International Tables Vol C Tables 4.2.6.8 and 6.1.1.4'
Na Na 0.0362 0.0249 'International Tables Vol C Tables 4.2.6.8 and 6.1.1.4'

loop_
_geom_angle_atom_site_label_1
_geom_angle_atom_site_label_2
_geom_angle_atom_site_label_3
_geom_angle
_geom_angle_site_symmetry_1
_geom_angle_site_symmetry_3
_geom_angle_publ_flag
O1 Co1 O2 115.33(8) 2_655 . ?
O1 Co1 O3 92.16(8) 2_655 . ?
O2 Co1 O3 147.76(8) . . ?
O1 Co1 N1 94.37(9) 2_655 . ?
O2 Co1 N1 89.22(9) . . ?
O3 Co1 N1 105.96(9) . . ?
O1 Co1 N2 164.98(8) 2_655 . ?
O2 Co1 N2 78.37(8) . . ?
O3 Co1 N2 76.92(8) . . ?
N1 Co1 N2 79.07(9) . . ?
O1 Co1 O1W 86.07(9) 2_655 . ?
O2 Co1 O1W 77.80(9) . . ?
O3 Co1 O1W 88.24(9) . . ?
N1 Co1 O1W 165.75(10) . . ?
N2 Co1 O1W 103.63(9) . . ?
O1 Co1 Na1 80.98(6) 2_655 . ?
O2 Co1 Na1 43.45(5) . . ?
O3 Co1 Na1 135.00(7) . . ?
N1 Co1 Na1 118.84(7) . . ?
N2 Co1 Na1 114.03(6) . . ?
O1W Co1 Na1 47.12(7) . . ?
O6 Cl1 O6 111.3(2) 2 . ?
O6 Cl1 O6 111.3(2) 2 3 ?
O6 Cl1 O6 111.3(2) . 3 ?
O6 Cl1 O5 107.6(2) 2 . ?
O6 Cl1 O5 107.6(2) . . ?
O6 Cl1 O5 107.6(2) 3 . ?
O2 Na1 O2 80.54(9) 2_655 3_665 ?
O2 Na1 O2 80.54(9) 2_655 . ?
O2 Na1 O2 80.54(9) 3_665 . ?
O2 Na1 O2W 131.72(6) 2_655 . ?
O2 Na1 O2W 131.72(6) 3_665 . ?
O2 Na1 O2W 131.72(6) . . ?
O2 Na1 O1W 67.64(8) 2_655 2_655 ?
O2 Na1 O1W 87.47(8) 3_665 2_655 ?
O2 Na1 O1W 147.46(10) . 2_655 ?
O2W Na1 O1W 77.90(7) . 2_655 ?
O2 Na1 O1W 87.47(8) 2_655 . ?
O2 Na1 O1W 147.46(10) 3_665 . ?
O2 Na1 O1W 67.64(8) . . ?
O2W Na1 O1W 77.90(7) . . ?
O1W Na1 O1W 115.73(5) 2_655 . ?
O2 Na1 O1W 147.46(10) 2_655 3_665 ?
O2 Na1 O1W 67.64(8) 3_665 3_665 ?
O2 Na1 O1W 87.47(8) . 3_665 ?
O2W Na1 O1W 77.90(7) . 3_665 ?
O1W Na1 O1W 115.73(5) 2_655 3_665 ?
O1W Na1 O1W 115.73(5) . 3_665 ?
O2 Na1 Co1 37.06(5) 2_655 2_655 ?
O2 Na1 Co1 61.93(5) 3_665 2_655 ?
O2 Na1 Co1 107.70(8) . 2_655 ?
O2W Na1 Co1 118.89(3) . 2_655 ?
O1W Na1 Co1 41.01(6) 2_655 2_655 ?
O1W Na1 Co1 120.75(6) . 2_655 ?
O1W Na1 Co1 123.16(6) 3_665 2_655 ?
O2 Na1 Co1 61.93(5) 2_655 . ?
O2 Na1 Co1 107.70(8) 3_665 . ?
O2 Na1 Co1 37.06(5) . . ?
O2W Na1 Co1 118.89(3) . . ?
O1W Na1 Co1 123.16(6) 2_655 . ?
O1W Na1 Co1 41.01(6) . . ?
O1W Na1 Co1 120.75(6) 3_665 . ?
Co1 Na1 Co1 98.62(4) 2_655 . ?
O2 Na1 Co1 107.70(8) 2_655 3_665 ?
O2 Na1 Co1 37.06(5) 3_665 3_665 ?
O2 Na1 Co1 61.93(5) . 3_665 ?
O2W Na1 Co1 118.89(3) . 3_665 ?
O1W Na1 Co1 120.75(6) 2_655 3_665 ?
O1W Na1 Co1 123.16(6) . 3_665 ?
O1W Na1 Co1 41.01(6) 3_665 3_665 ?
Co1 Na1 Co1 98.62(4) 2_655 3_665 ?
Co1 Na1 Co1 98.62(4) . 3_665 ?
N1 C1 C2 122.8(3) . . ?
N1 C1 H1A 118.6 . . ?
C2 C1 H1A 118.6 . . ?
C3 C2 C1 119.0(3) . . ?
C3 C2 H2A 120.5 . . ?
C1 C2 H2A 120.5 . . ?
C2 C3 C4 118.9(3) . . ?
C2 C3 H3A 120.6 . . ?
C4 C3 H3A 120.6 . . ?
C3 C4 C5 119.5(3) . . ?
C3 C4 H4A 120.2 . . ?
C5 C4 H4A 120.2 . . ?
N1 C5 C4 121.5(3) . . ?
N1 C5 C6 115.6(3) . . ?
C4 C5 C6 122.8(3) . . ?
N2 C6 C5 112.0(2) . . ?
N2 C6 H6A 109.2 . . ?
C5 C6 H6A 109.2 . . ?
N2 C6 H6B 109.2 . . ?
C5 C6 H6B 109.2 . . ?
H6A C6 H6B 107.9 . . ?
N2 C7 C8 112.1(2) . . ?
N2 C7 H7A 109.2 . . ?
C8 C7 H7A 109.2 . . ?
N2 C7 H7B 109.2 . . ?
C8 C7 H7B 109.2 . . ?
H7A C7 H7B 107.9 . . ?
O1 C8 O2 123.8(2) . . ?
O1 C8 C7 117.0(2) . . ?
O2 C8 C7 119.2(2) . . ?
N2 C9 C10 109.4(2) . . ?
N2 C9 H9A 109.8 . . ?
C10 C9 H9A 109.8 . . ?
N2 C9 H9B 109.8 . . ?
C10 C9 H9B 109.8 . . ?
H9A C9 H9B 108.2 . . ?
O4 C10 O3 125.1(3) . . ?
O4 C10 C9 118.0(3) . . ?
O3 C10 C9 116.8(3) . . ?
C1 N1 C5 118.3(3) . . ?
C1 N1 Co1 126.6(2) . . ?
C5 N1 Co1 114.5(2) . . ?
C6 N2 C9 110.0(2) . . ?
C6 N2 C7 112.3(2) . . ?
C9 N2 C7 113.5(2) . . ?
C6 N2 Co1 105.36(17) . . ?
C9 N2 Co1 104.75(17) . . ?
C7 N2 Co1 110.32(16) . . ?
Co1 O1W Na1 91.87(9) . . ?
Co1 O1W H1B 112(4) . . ?
Na1 O1W H1B 102(4) . . ?
Co1 O1W H1C 126(3) . . ?
Na1 O1W H1C 112(4) . . ?
H1B O1W H1C 109(5) . . ?
C8 O1 Co1 120.62(18) . 3_665 ?
C8 O2 Co1 119.64(17) . . ?
C8 O2 Na1 127.10(18) . . ?
Co1 O2 Na1 99.49(8) . . ?
C10 O3 Co1 117.07(19) . . ?

loop_
_geom_bond_atom_site_label_1
_geom_bond_atom_site_label_2
_geom_bond_distance
_geom_bond_site_symmetry_2
_geom_bond_publ_flag
Co1 O1 2.0492(19) 2_655 ?
Co1 O2 2.068(2) . ?
Co1 O3 2.074(2) . ?
Co1 N1 2.130(3) . ?
Co1 N2 2.204(2) . ?
Co1 O1W 2.223(2) . ?
Co1 Na1 3.3853(10) . ?
Cl1 O6 1.403(3) 2 ?
Cl1 O6 1.403(3) . ?
Cl1 O6 1.403(3) 3 ?
Cl1 O5 1.471(13) . ?
Na1 O2 2.361(2) 2_655 ?
Na1 O2 2.361(2) 3_665 ?
Na1 O2 2.361(2) . ?
Na1 O2W 2.459(9) . ?
Na1 O1W 2.482(3) 2_655 ?
Na1 O1W 2.482(3) . ?
Na1 O1W 2.482(3) 3_665 ?
Na1 Co1 3.3853(10) 2_655 ?
Na1 Co1 3.3853(10) 3_665 ?
C1 N1 1.340(4) . ?
C1 C2 1.378(5) . ?
C1 H1A 0.9300 . ?
C2 C3 1.373(5) . ?
C2 H2A 0.9300 . ?
C3 C4 1.379(5) . ?
C3 H3A 0.9300 . ?
C4 C5 1.384(4) . ?
C4 H4A 0.9300 . ?
C5 N1 1.349(4) . ?
C5 C6 1.502(4) . ?
C6 N2 1.476(4) . ?
C6 H6A 0.9700 . ?
C6 H6B 0.9700 . ?
C7 N2 1.486(3) . ?
C7 C8 1.511(4) . ?
C7 H7A 0.9700 . ?
C7 H7B 0.9700 . ?
C8 O1 1.254(3) . ?
C8 O2 1.258(3) . ?
C9 N2 1.478(4) . ?
C9 C10 1.519(4) . ?
C9 H9A 0.9700 . ?
C9 H9B 0.9700 . ?
C10 O4 1.232(4) . ?
C10 O3 1.277(4) . ?
O1W H1B 0.83(6) . ?
O1W H1C 0.88(5) . ?
O1 Co1 2.0492(19) 3_665 ?

loop_
_geom_hbond_atom_site_label_D
_geom_hbond_atom_site_label_H
_geom_hbond_atom_site_label_A
_geom_hbond_distance_DH
_geom_hbond_distance_HA
_geom_hbond_distance_DA
_geom_hbond_angle_DHA
_geom_hbond_site_symmetry_A
O1W H1B O4 0.83(6) 1.90(6) 2.705(3) 162(5) 6
O1W H1C O3 0.88(5) 1.89(6) 2.766(3) 172(5) 4_655

loop_
_geom_torsion_atom_site_label_1
_geom_torsion_atom_site_label_2
_geom_torsion_atom_site_label_3
_geom_torsion_atom_site_label_4
_geom_torsion
_geom_torsion_site_symmetry_1
_geom_torsion_site_symmetry_2
_geom_torsion_site_symmetry_3
_geom_torsion_site_symmetry_4
_geom_torsion_publ_flag
O1 Co1 Na1 O2 -29.48(8) 2_655 . . 2_655 ?
O2 Co1 Na1 O2 113.41(15) . . . 2_655 ?
O3 Co1 Na1 O2 -113.46(11) . . . 2_655 ?
N1 Co1 Na1 O2 60.56(10) . . . 2_655 ?
N2 Co1 Na1 O2 151.05(9) . . . 2_655 ?
O1W Co1 Na1 O2 -122.49(11) . . . 2_655 ?
O1 Co1 Na1 O2 -98.03(8) 2_655 . . 3_665 ?
O2 Co1 Na1 O2 44.86(9) . . . 3_665 ?
O3 Co1 Na1 O2 177.99(10) . . . 3_665 ?
N1 Co1 Na1 O2 -7.99(9) . . . 3_665 ?
N2 Co1 Na1 O2 82.51(9) . . . 3_665 ?
O1W Co1 Na1 O2 168.96(10) . . . 3_665 ?
O1 Co1 Na1 O2 -142.89(11) 2_655 . . . ?
O3 Co1 Na1 O2 133.13(12) . . . . ?
N1 Co1 Na1 O2 -52.85(11) . . . . ?
N2 Co1 Na1 O2 37.65(11) . . . . ?
O1W Co1 Na1 O2 124.10(13) . . . . ?
O1 Co1 Na1 O2W 95.07(6) 2_655 . . . ?
O2 Co1 Na1 O2W -122.04(9) . . . . ?
O3 Co1 Na1 O2W 11.09(9) . . . . ?
N1 Co1 Na1 O2W -174.89(7) . . . . ?
N2 Co1 Na1 O2W -84.40(7) . . . . ?
O1W Co1 Na1 O2W 2.06(9) . . . . ?
O1 Co1 Na1 O1W 0.79(11) 2_655 . . 2_655 ?
O2 Co1 Na1 O1W 143.67(14) . . . 2_655 ?
O3 Co1 Na1 O1W -83.20(13) . . . 2_655 ?
N1 Co1 Na1 O1W 90.82(12) . . . 2_655 ?
N2 Co1 Na1 O1W -178.68(11) . . . 2_655 ?
O1W Co1 Na1 O1W -92.23(10) . . . 2_655 ?
O1 Co1 Na1 O1W 93.01(11) 2_655 . . . ?
O2 Co1 Na1 O1W -124.10(13) . . . . ?
O3 Co1 Na1 O1W 9.03(12) . . . . ?
N1 Co1 Na1 O1W -176.95(12) . . . . ?
N2 Co1 Na1 O1W -86.45(11) . . . . ?
O1 Co1 Na1 O1W -172.07(11) 2_655 . . 3_665 ?
O2 Co1 Na1 O1W -29.19(11) . . . 3_665 ?
O3 Co1 Na1 O1W 103.94(12) . . . 3_665 ?
N1 Co1 Na1 O1W -82.04(12) . . . 3_665 ?
N2 Co1 Na1 O1W 8.46(12) . . . 3_665 ?
O1W Co1 Na1 O1W 94.91(11) . . . 3_665 ?
O1 Co1 Na1 Co1 -34.85(7) 2_655 . . 2_655 ?
O2 Co1 Na1 Co1 108.03(10) . . . 2_655 ?
O3 Co1 Na1 Co1 -118.84(9) . . . 2_655 ?
N1 Co1 Na1 Co1 55.18(8) . . . 2_655 ?
N2 Co1 Na1 Co1 145.68(7) . . . 2_655 ?
O1W Co1 Na1 Co1 -127.87(9) . . . 2_655 ?
O1 Co1 Na1 Co1 -135.00(7) 2_655 . . 3_665 ?
O2 Co1 Na1 Co1 7.88(8) . . . 3_665 ?
O3 Co1 Na1 Co1 141.01(9) . . . 3_665 ?
N1 Co1 Na1 Co1 -44.97(8) . . . 3_665 ?
N2 Co1 Na1 Co1 45.53(8) . . . 3_665 ?
O1W Co1 Na1 Co1 131.98(9) . . . 3_665 ?
N1 C1 C2 C3 -0.8(5) . . . . ?
C1 C2 C3 C4 -0.5(5) . . . . ?
C2 C3 C4 C5 1.7(5) . . . . ?
C3 C4 C5 N1 -1.8(5) . . . . ?
C3 C4 C5 C6 174.9(3) . . . . ?
N1 C5 C6 N2 -35.9(3) . . . . ?
C4 C5 C6 N2 147.3(3) . . . . ?
N2 C7 C8 O1 -174.8(2) . . . . ?
N2 C7 C8 O2 4.8(4) . . . . ?
N2 C9 C10 O4 154.8(3) . . . . ?
N2 C9 C10 O3 -26.5(4) . . . . ?
C2 C1 N1 C5 0.8(5) . . . . ?
C2 C1 N1 Co1 171.6(3) . . . . ?
C4 C5 N1 C1 0.5(4) . . . . ?
C6 C5 N1 C1 -176.4(3) . . . . ?
C4 C5 N1 Co1 -171.3(2) . . . . ?
C6 C5 N1 Co1 11.7(3) . . . . ?
O1 Co1 N1 C1 30.8(3) 2_655 . . . ?
O2 Co1 N1 C1 -84.6(3) . . . . ?
O3 Co1 N1 C1 124.3(3) . . . . ?
N2 Co1 N1 C1 -162.9(3) . . . . ?
O1W Co1 N1 C1 -60.4(5) . . . . ?
Na1 Co1 N1 C1 -51.3(3) . . . . ?
O1 Co1 N1 C5 -158.1(2) 2_655 . . . ?
O2 Co1 N1 C5 86.5(2) . . . . ?
O3 Co1 N1 C5 -64.6(2) . . . . ?
N2 Co1 N1 C5 8.23(19) . . . . ?
O1W Co1 N1 C5 110.7(4) . . . . ?
Na1 Co1 N1 C5 119.78(18) . . . . ?
C5 C6 N2 C9 151.5(2) . . . . ?
C5 C6 N2 C7 -81.0(3) . . . . ?
C5 C6 N2 Co1 39.1(3) . . . . ?
C10 C9 N2 C6 -73.4(3) . . . . ?
C10 C9 N2 C7 159.7(2) . . . . ?
C10 C9 N2 Co1 39.3(3) . . . . ?
C8 C7 N2 C6 111.2(3) . . . . ?
C8 C7 N2 C9 -123.2(3) . . . . ?
C8 C7 N2 Co1 -6.0(3) . . . . ?
O1 Co1 N2 C6 39.7(4) 2_655 . . . ?
O2 Co1 N2 C6 -116.94(18) . . . . ?
O3 Co1 N2 C6 83.93(17) . . . . ?
N1 Co1 N2 C6 -25.48(17) . . . . ?
O1W Co1 N2 C6 168.84(17) . . . . ?
Na1 Co1 N2 C6 -142.34(15) . . . . ?
O1 Co1 N2 C9 -76.4(4) 2_655 . . . ?
O2 Co1 N2 C9 127.00(19) . . . . ?
O3 Co1 N2 C9 -32.12(18) . . . . ?
N1 Co1 N2 C9 -141.54(19) . . . . ?
O1W Co1 N2 C9 52.78(19) . . . . ?
Na1 Co1 N2 C9 101.60(17) . . . . ?
O1 Co1 N2 C7 161.2(3) 2_655 . . . ?
O2 Co1 N2 C7 4.52(19) . . . . ?
O3 Co1 N2 C7 -154.6(2) . . . . ?
N1 Co1 N2 C7 96.0(2) . . . . ?
O1W Co1 N2 C7 -69.7(2) . . . . ?
Na1 Co1 N2 C7 -20.9(2) . . . . ?
O1 Co1 O1W Na1 -81.34(8) 2_655 . . . ?
O2 Co1 O1W Na1 35.64(7) . . . . ?
O3 Co1 O1W Na1 -173.63(9) . . . . ?
N1 Co1 O1W Na1 10.9(4) . . . . ?
N2 Co1 O1W Na1 110.28(8) . . . . ?
O2 Na1 O1W Co1 48.16(9) 2_655 . . . ?
O2 Na1 O1W Co1 -19.82(19) 3_665 . . . ?
O2 Na1 O1W Co1 -32.66(7) . . . . ?
O2W Na1 O1W Co1 -178.16(8) . . . . ?
O1W Na1 O1W Co1 111.79(13) 2_655 . . . ?
O1W Na1 O1W Co1 -108.11(13) 3_665 . . . ?
Co1 Na1 O1W Co1 65.26(11) 2_655 . . . ?
Co1 Na1 O1W Co1 -61.40(11) 3_665 . . . ?
O2 C8 O1 Co1 -4.8(4) . . . 3_665 ?
C7 C8 O1 Co1 174.75(19) . . . 3_665 ?
O1 C8 O2 Co1 178.9(2) . . . . ?
C7 C8 O2 Co1 -0.7(3) . . . . ?
O1 C8 O2 Na1 -49.2(4) . . . . ?
C7 C8 O2 Na1 131.3(2) . . . . ?
O1 Co1 O2 C8 -175.74(19) 2_655 . . . ?
O3 Co1 O2 C8 38.3(3) . . . . ?
N1 Co1 O2 C8 -81.3(2) . . . . ?
N2 Co1 O2 C8 -2.3(2) . . . . ?
O1W Co1 O2 C8 104.6(2) . . . . ?
Na1 Co1 O2 C8 143.0(2) . . . . ?
O1 Co1 O2 Na1 41.25(11) 2_655 . . . ?
O3 Co1 O2 Na1 -104.69(15) . . . . ?
N1 Co1 O2 Na1 135.71(10) . . . . ?
N2 Co1 O2 Na1 -145.28(10) . . . . ?
O1W Co1 O2 Na1 -38.38(9) . . . . ?
O2 Na1 O2 C8 165.8(2) 2_655 . . . ?
O2 Na1 O2 C8 83.9(2) 3_665 . . . ?
O2W Na1 O2 C8 -55.2(2) . . . . ?
O1W Na1 O2 C8 153.8(2) 2_655 . . . ?
O1W Na1 O2 C8 -103.1(2) . . . . ?
O1W Na1 O2 C8 16.2(2) 3_665 . . . ?
Co1 Na1 O2 C8 140.3(2) 2_655 . . . ?
Co1 Na1 O2 C8 -139.0(3) . . . . ?
Co1 Na1 O2 C8 49.8(2) 3_665 . . . ?
O2 Na1 O2 Co1 -55.17(11) 2_655 . . . ?
O2 Na1 O2 Co1 -137.06(6) 3_665 . . . ?
O2W Na1 O2 Co1 83.88(8) . . . . ?
O1W Na1 O2 Co1 -67.19(17) 2_655 . . . ?
O1W Na1 O2 Co1 35.98(8) . . . . ?
O1W Na1 O2 Co1 155.20(9) 3_665 . . . ?
Co1 Na1 O2 Co1 -80.70(7) 2_655 . . . ?
Co1 Na1 O2 Co1 -171.16(9) 3_665 . . . ?
O4 C10 O3 Co1 175.3(3) . . . . ?
C9 C10 O3 Co1 -3.3(4) . . . . ?
O1 Co1 O3 C10 -169.8(2) 2_655 . . . ?
O2 Co1 O3 C10 -20.3(3) . . . . ?
N1 Co1 O3 C10 95.0(2) . . . . ?
N2 Co1 O3 C10 20.6(2) . . . . ?
O1W Co1 O3 C10 -83.8(2) . . . . ?
Na1 Co1 O3 C10 -90.4(2) . . . . ?
